data_4349593
loop_
_publ_author_name
'Mahmoudi, Ghodrat'
'Safin, Damir A.'
'Mitoraj, Mariusz P.'
'Amini, Mojtaba'
'Kubicki, Maciej'
'Doert, Thomas'
'Locherer, Franziska'
'Fleck, Michel'

_publ_section_title
;
 Anion-driven tetrel bond-induced engineering of lead(ii) architectures
 with N&#x2032;-(1-(2-pyridyl)ethylidene)nicotinohydrazide: experimental
 and theoretical findings
;
_journal_issue 1
_journal_name_full 'Inorganic Chemistry Frontiers'
_journal_page_first 171
_journal_paper_doi 10.1039/C6QI00477F
_journal_volume 4
_journal_year 2017
_chemical_formula_moiety 'C14 H12 N6 O4 Pb S'
_chemical_formula_sum 'C14 H12 N6 O4 Pb S'
_chemical_formula_weight 567.56
_space_group_crystal_system monoclinic
_space_group_IT_number 14
_space_group_name_Hall '-P 2yn'
_space_group_name_H-M_alt 'P 1 21/n 1'
_atom_sites_solution_hydrogens geom
_audit_creation_method SHELXL-2013
_audit_update_record
;
2015-04-14 deposited with the CCDC.
2016-11-25 downloaded from the CCDC.
;
_cell_angle_alpha 90
_cell_angle_beta 100.7659(7)
_cell_angle_gamma 90
_cell_formula_units_Z 4
_cell_length_a 9.60250(10)
_cell_length_b 14.5202(2)
_cell_length_c 12.4996(2)
_cell_measurement_temperature 296(2)
_cell_volume 1712.15(4)
_computing_cell_refinement 'Bruker SAINT'
_computing_data_collection 'Bruker APEX2'
_computing_data_reduction 'Bruker SAINT'
_computing_molecular_graphics 'Mercury (MacRae et al., 2009)'
_computing_publication_material 'SHELXL-2013 (Sheldrick, 2013)'
_computing_structure_refinement 'SHELXL-2013 (Sheldrick, 2013)'
_computing_structure_solution 'SIR92 (Altomare et al., 1993)'
_diffrn_ambient_temperature 296(2)
_diffrn_measured_fraction_theta_full 0.999
_diffrn_measured_fraction_theta_max 0.997
_diffrn_measurement_device_type 'Bruker APEX-II CCD'
_diffrn_measurement_method '\f and \w scans'
_diffrn_radiation_monochromator graphite
_diffrn_radiation_source 'fine-focus sealed tube'
_diffrn_radiation_type MoK\a
_diffrn_radiation_wavelength 0.71073
_diffrn_reflns_av_R_equivalents 0.0355
_diffrn_reflns_av_unetI/netI 0.0387
_diffrn_reflns_Laue_measured_fraction_full 0.999
_diffrn_reflns_Laue_measured_fraction_max 0.997
_diffrn_reflns_limit_h_max 13
_diffrn_reflns_limit_h_min -13
_diffrn_reflns_limit_k_max 19
_diffrn_reflns_limit_k_min -20
_diffrn_reflns_limit_l_max 17
_diffrn_reflns_limit_l_min -17
_diffrn_reflns_number 20335
_diffrn_reflns_point_group_measured_fraction_full 0.999
_diffrn_reflns_point_group_measured_fraction_max 0.997
_diffrn_reflns_theta_full 25.000
_diffrn_reflns_theta_max 29.993
_diffrn_reflns_theta_min 2.172
_exptl_absorpt_coefficient_mu 10.010
_exptl_absorpt_correction_T_max 0.1974
_exptl_absorpt_correction_T_min 0.0621
_exptl_absorpt_correction_type multi-scan
_exptl_absorpt_process_details 'SADABS, Bruker-AXS, 2010'
_exptl_crystal_colour colourless
_exptl_crystal_density_diffrn 2.202
_exptl_crystal_description block
_exptl_crystal_F_000 1072
_exptl_crystal_size_max 0.43
_exptl_crystal_size_mid 0.40
_exptl_crystal_size_min 0.24
_refine_diff_density_max 1.008
_refine_diff_density_min -1.185
_refine_diff_density_rms 0.109
_refine_ls_extinction_method none
_refine_ls_goodness_of_fit_ref 1.064
_refine_ls_hydrogen_treatment constr
_refine_ls_matrix_type full
_refine_ls_number_parameters 236
_refine_ls_number_reflns 4989
_refine_ls_number_restraints 0
_refine_ls_restrained_S_all 1.064
_refine_ls_R_factor_all 0.0327
_refine_ls_R_factor_gt 0.0234
_refine_ls_shift/su_max 0.001
_refine_ls_shift/su_mean 0.000
_refine_ls_structure_factor_coef Fsqd
_refine_ls_weighting_details 'w=1/[\s^2^(Fo^2^)+(0.0111P)^2^+0.7208P] where P=(Fo^2^+2Fc^2^)/3'
_refine_ls_weighting_scheme calc
_refine_ls_wR_factor_gt 0.0514
_refine_ls_wR_factor_ref 0.0535
_reflns_Friedel_coverage 0.000
_reflns_number_gt 4166
_reflns_number_total 4989
_reflns_threshold_expression 'I > 2\s(I)'
_cod_data_source_file c6qi00477f2.cif
_cod_data_source_block 2
_cod_original_sg_symbol_H-M 'P 21/n'
_cod_database_code 4349593
_shelx_space_group_comment
;
The symmetry employed for this shelxl refinement is uniquely defined
by the following loop, which should always be used as a source of
symmetry information in preference to the above space-group names.
They are only intended as comments.
;
_shelx_estimated_absorpt_t_min 0.099
_shelx_estimated_absorpt_t_max 0.197
_shelxl_version_number 2013-4

loop_
_space_group_symop_operation_xyz
'x, y, z'
'-x+1/2, y+1/2, -z+1/2'
'-x, -y, -z'
'x-1/2, -y-1/2, z-1/2'

loop_
_atom_site_label
_atom_site_type_symbol
_atom_site_fract_x
_atom_site_fract_y
_atom_site_fract_z
_atom_site_U_iso_or_equiv
_atom_site_adp_type
_atom_site_occupancy
_atom_site_site_symmetry_order
_atom_site_calc_flag
_atom_site_refinement_flags_posn
_atom_site_refinement_flags_adp
Pb1 Pb 0.22656(2) 0.21829(2) 0.43685(2) 0.02802(4) Uani 1 1 d . .
N1A N 0.0039(3) -0.20405(17) 0.4549(2) 0.0369(6) Uani 1 1 d . .
C2A C 0.0626(4) -0.1216(2) 0.4469(3) 0.0382(8) Uani 1 1 d . .
H2A H 0.0146 -0.0699 0.4648 0.046 Uiso 1 1 calc R U
C3A C 0.1910(3) -0.10848(19) 0.4134(2) 0.0271(6) Uani 1 1 d . .
C4A C 0.2606(3) -0.1851(2) 0.3853(3) 0.0329(7) Uani 1 1 d . .
H4A H 0.3471 -0.1793 0.3627 0.039 Uiso 1 1 calc R U
C5A C 0.2005(4) -0.2705(2) 0.3913(3) 0.0362(7) Uani 1 1 d . .
H5A H 0.2447 -0.3231 0.3715 0.043 Uiso 1 1 calc R U
C6A C 0.0740(4) -0.27677(19) 0.4270(3) 0.0352(7) Uani 1 1 d . .
H6A H 0.0351 -0.3349 0.4320 0.042 Uiso 1 1 calc R U
C7A C 0.2465(3) -0.01304(19) 0.4177(2) 0.0276(6) Uani 1 1 d . .
O7A O 0.1997(2) 0.04647(14) 0.47222(19) 0.0364(5) Uani 1 1 d . .
N8A N 0.3527(3) 0.00582(16) 0.3639(2) 0.0316(6) Uani 1 1 d . .
H8A H 0.3892 -0.0366 0.3271 0.038 Uiso 1 1 calc R U
N9A N 0.4010(3) 0.09623(16) 0.3701(2) 0.0304(5) Uani 1 1 d . .
C10A C 0.5180(3) 0.1152(2) 0.3391(2) 0.0297(6) Uani 1 1 d . .
C101 C 0.6124(4) 0.0472(2) 0.2979(3) 0.0409(8) Uani 1 1 d . .
H10A H 0.5874 -0.0140 0.3164 0.061 Uiso 1 1 calc R U
H10B H 0.7093 0.0593 0.3306 0.061 Uiso 1 1 calc R U
H10C H 0.6011 0.0526 0.2202 0.061 Uiso 1 1 calc R U
C11A C 0.5592(3) 0.2142(2) 0.3481(2) 0.0297(6) Uani 1 1 d . .
N12A N 0.4716(3) 0.27229(16) 0.3869(2) 0.0358(6) Uani 1 1 d . .
C13A C 0.5081(4) 0.3613(2) 0.3969(3) 0.0449(8) Uani 1 1 d . .
H13A H 0.4480 0.4018 0.4237 0.054 Uiso 1 1 calc R U
C14A C 0.6306(4) 0.3959(2) 0.3695(3) 0.0463(9) Uani 1 1 d . .
H14A H 0.6530 0.4581 0.3784 0.056 Uiso 1 1 calc R U
C15A C 0.7175(4) 0.3368(3) 0.3290(3) 0.0506(9) Uani 1 1 d . .
H15A H 0.8000 0.3583 0.3087 0.061 Uiso 1 1 calc R U
C16A C 0.6822(4) 0.2446(3) 0.3184(3) 0.0427(8) Uani 1 1 d . .
H16A H 0.7412 0.2034 0.2914 0.051 Uiso 1 1 calc R U
N1B N 0.3827(4) 0.2230(2) 0.6168(3) 0.0485(8) Uani 1 1 d . .
C2B C 0.4349(4) 0.2863(2) 0.6662(3) 0.0390(8) Uani 1 1 d . .
S3B S 0.50824(11) 0.37288(7) 0.73763(9) 0.0546(3) Uani 1 1 d . .
N1C N 0.1577(3) 0.43378(18) 0.4085(3) 0.0414(7) Uani 1 1 d . .
O1C O 0.1530(4) 0.51703(18) 0.4007(3) 0.0960(13) Uani 1 1 d . .
O2C O 0.1280(3) 0.38604(16) 0.3245(2) 0.0573(8) Uani 1 1 d . .
O3C O 0.1971(3) 0.39705(17) 0.5003(2) 0.0535(7) Uani 1 1 d . .

loop_
_atom_site_aniso_label
_atom_site_aniso_U_11
_atom_site_aniso_U_22
_atom_site_aniso_U_33
_atom_site_aniso_U_23
_atom_site_aniso_U_13
_atom_site_aniso_U_12
Pb1 0.03131(7) 0.01802(6) 0.03545(7) -0.00031(4) 0.00812(5) 0.00044(4)
N1A 0.0353(15) 0.0250(13) 0.0529(17) -0.0053(12) 0.0147(13) -0.0039(11)
C2A 0.0379(18) 0.0227(14) 0.058(2) -0.0073(14) 0.0178(16) 0.0022(13)
C3A 0.0330(15) 0.0182(13) 0.0314(15) 0.0011(11) 0.0089(12) 0.0022(11)
C4A 0.0389(17) 0.0247(14) 0.0386(17) 0.0027(13) 0.0164(14) 0.0045(13)
C5A 0.050(2) 0.0194(15) 0.0410(18) -0.0014(12) 0.0140(15) 0.0045(13)
C6A 0.047(2) 0.0202(14) 0.0407(18) -0.0053(12) 0.0126(15) -0.0041(13)
C7A 0.0299(15) 0.0190(14) 0.0347(16) 0.0020(11) 0.0085(12) 0.0018(11)
O7A 0.0460(13) 0.0179(10) 0.0521(14) -0.0052(9) 0.0265(11) -0.0013(9)
N8A 0.0365(14) 0.0197(11) 0.0431(15) -0.0051(10) 0.0188(12) -0.0011(10)
N9A 0.0380(14) 0.0193(11) 0.0361(14) -0.0030(10) 0.0128(11) -0.0039(10)
C10A 0.0324(16) 0.0279(15) 0.0292(15) -0.0003(12) 0.0070(12) -0.0012(12)
C101 0.0369(18) 0.0354(18) 0.054(2) -0.0073(15) 0.0176(16) -0.0021(14)
C11A 0.0342(16) 0.0295(16) 0.0268(14) -0.0003(12) 0.0094(12) -0.0030(12)
N12A 0.0380(15) 0.0260(14) 0.0447(16) -0.0019(11) 0.0111(13) -0.0051(11)
C13A 0.047(2) 0.0306(18) 0.059(2) -0.0038(15) 0.0148(18) -0.0032(15)
C14A 0.056(2) 0.0271(17) 0.056(2) 0.0033(15) 0.0113(18) -0.0120(16)
C15A 0.054(2) 0.046(2) 0.058(2) 0.0066(18) 0.0258(19) -0.0154(18)
C16A 0.044(2) 0.0416(18) 0.047(2) -0.0025(16) 0.0213(17) -0.0060(17)
N1B 0.0473(19) 0.058(2) 0.0410(17) -0.0013(15) 0.0099(15) 0.0038(15)
C2B 0.0343(17) 0.049(2) 0.0347(17) 0.0061(15) 0.0094(14) 0.0112(15)
S3B 0.0522(6) 0.0507(6) 0.0572(6) -0.0027(4) 0.0003(5) 0.0035(5)
N1C 0.0451(17) 0.0203(13) 0.0578(19) 0.0011(13) 0.0068(15) 0.0015(12)
O1C 0.145(3) 0.0214(14) 0.103(3) 0.0006(15) -0.025(2) 0.0061(17)
O2C 0.093(2) 0.0333(13) 0.0433(14) -0.0035(11) 0.0078(14) 0.0051(13)
O3C 0.0726(19) 0.0384(14) 0.0480(15) 0.0063(12) 0.0075(14) -0.0002(13)

loop_
_atom_type_symbol
_atom_type_description
_atom_type_scat_dispersion_real
_atom_type_scat_dispersion_imag
_atom_type_scat_source
C C 0.0033 0.0016 'International Tables Vol C Tables 4.2.6.8 and 6.1.1.4'
H H 0.0000 0.0000 'International Tables Vol C Tables 4.2.6.8 and 6.1.1.4'
N N 0.0061 0.0033 'International Tables Vol C Tables 4.2.6.8 and 6.1.1.4'
O O 0.0106 0.0060 'International Tables Vol C Tables 4.2.6.8 and 6.1.1.4'
S S 0.1246 0.1234 'International Tables Vol C Tables 4.2.6.8 and 6.1.1.4'
Pb Pb -3.3944 10.1111 'International Tables Vol C Tables 4.2.6.8 and 6.1.1.4'

loop_
_geom_angle_atom_site_label_1
_geom_angle_atom_site_label_2
_geom_angle_atom_site_label_3
_geom_angle
N1B Pb1 O7A 86.16(9)
N1B Pb1 N12A 77.99(10)
O7A Pb1 N12A 116.77(7)
N1B Pb1 N9A 89.63(9)
O7A Pb1 N9A 59.79(7)
N12A Pb1 N9A 59.34(7)
N1B Pb1 O3C 77.74(9)
O7A Pb1 O3C 148.69(8)
N12A Pb1 O3C 86.13(8)
N9A Pb1 O3C 145.15(8)
C6A N1A C2A 116.8(3)
N1A C2A C3A 123.8(3)
C4A C3A C2A 117.9(3)
C4A C3A C7A 125.2(3)
C2A C3A C7A 116.8(3)
C5A C4A C3A 119.0(3)
C6A C5A C4A 118.9(3)
N1A C6A C5A 123.5(3)
O7A C7A N8A 121.3(3)
O7A C7A C3A 120.5(3)
N8A C7A C3A 118.2(3)
C7A O7A Pb1 121.9(2)
C7A N8A N9A 116.0(2)
C10A N9A N8A 119.1(3)
C10A N9A Pb1 125.84(19)
N8A N9A Pb1 114.91(18)
N9A C10A C11A 114.8(3)
N9A C10A C101 125.6(3)
C11A C10A C101 119.6(3)
N12A C11A C16A 121.5(3)
N12A C11A C10A 117.2(3)
C16A C11A C10A 121.3(3)
C13A N12A C11A 117.9(3)
C13A N12A Pb1 119.4(2)
C11A N12A Pb1 122.69(19)
N12A C13A C14A 123.3(4)
C15A C14A C13A 118.3(3)
C14A C15A C16A 119.4(3)
C11A C16A C15A 119.6(4)
C2B N1B Pb1 129.3(3)
N1B C2B S3B 178.6(3)
O1C N1C O2C 119.1(3)
O1C N1C O3C 119.8(3)
O2C N1C O3C 121.0(3)
N1C O3C Pb1 99.65(19)

loop_
_geom_bond_atom_site_label_1
_geom_bond_atom_site_label_2
_geom_bond_distance
Pb1 N1B 2.460(3)
Pb1 O7A 2.555(2)
Pb1 N12A 2.662(3)
Pb1 N9A 2.677(2)
Pb1 O3C 2.744(3)
N1A C6A 1.333(4)
N1A C2A 1.335(4)
C2A C3A 1.387(4)
C3A C4A 1.377(4)
C3A C7A 1.482(4)
C4A C5A 1.375(4)
C5A C6A 1.373(5)
C7A O7A 1.237(4)
C7A N8A 1.350(4)
N8A N9A 1.390(3)
N9A C10A 1.285(4)
C10A C11A 1.490(4)
C10A C101 1.495(4)
C11A N12A 1.345(4)
C11A C16A 1.375(5)
N12A C13A 1.339(4)
C13A C14A 1.380(5)
C14A C15A 1.358(5)
C15A C16A 1.381(5)
N1B C2B 1.166(4)
C2B S3B 1.625(4)
N1C O1C 1.213(4)
N1C O2C 1.246(4)
N1C O3C 1.257(4)

loop_
_geom_hbond_atom_site_label_D
_geom_hbond_atom_site_label_H
_geom_hbond_atom_site_label_A
_geom_hbond_distance_DH
_geom_hbond_distance_HA
_geom_hbond_distance_DA
_geom_hbond_angle_DHA
_geom_hbond_site_symmetry_A
C2A H2A O7A 0.93 2.36 3.083(4) 134.3 3_556
C5A H5A O1C 0.93 2.53 3.124(4) 121.7 1_545
C6A H6A O1C 0.93 2.49 3.121(4) 124.9 1_545
N8A H8A O2C 0.88 2.18 2.961(4) 147.3 2_545

loop_
_geom_torsion_atom_site_label_1
_geom_torsion_atom_site_label_2
_geom_torsion_atom_site_label_3
_geom_torsion_atom_site_label_4
_geom_torsion
C6A N1A C2A C3A -1.0(5)
N1A C2A C3A C4A 0.9(5)
N1A C2A C3A C7A -175.2(3)
C2A C3A C4A C5A 0.2(5)
C7A C3A C4A C5A 176.0(3)
C3A C4A C5A C6A -1.2(5)
C2A N1A C6A C5A -0.1(5)
C4A C5A C6A N1A 1.2(5)
C4A C3A C7A O7A -158.8(3)
C2A C3A C7A O7A 16.9(4)
C4A C3A C7A N8A 18.7(5)
C2A C3A C7A N8A -165.5(3)
N8A C7A O7A Pb1 22.9(4)
C3A C7A O7A Pb1 -159.6(2)
O7A C7A N8A N9A -2.6(4)
C3A C7A N8A N9A 179.9(2)
C7A N8A N9A C10A 166.9(3)
C7A N8A N9A Pb1 -16.7(3)
N8A N9A C10A C11A 179.4(2)
Pb1 N9A C10A C11A 3.3(4)
N8A N9A C10A C101 -1.5(5)
Pb1 N9A C10A C101 -177.5(2)
N9A C10A C11A N12A 0.0(4)
C101 C10A C11A N12A -179.2(3)
N9A C10A C11A C16A 179.7(3)
C101 C10A C11A C16A 0.5(5)
C16A C11A N12A C13A -0.6(5)
C10A C11A N12A C13A 179.1(3)
C16A C11A N12A Pb1 177.1(2)
C10A C11A N12A Pb1 -3.2(4)
C11A N12A C13A C14A 0.0(5)
Pb1 N12A C13A C14A -177.8(3)
N12A C13A C14A C15A 0.8(6)
C13A C14A C15A C16A -1.1(6)
N12A C11A C16A C15A 0.3(5)
C10A C11A C16A C15A -179.3(3)
C14A C15A C16A C11A 0.5(6)
O1C N1C O3C Pb1 -169.2(3)
O2C N1C O3C Pb1 8.2(4)
